data_2021260
loop_
_publ_author_name
'Kuwajima, Sho'
'Arai, Yuta'
'Kitajima, Hiromasa'
'Kikukawa, Yuji'
'Hayashi, Yoshihito'

_publ_section_title
;
 Synthesis and structural characterization of tube-type tetradecavanadates
;
_journal_coeditor_code JR3005
_journal_issue 11
_journal_name_full 'Acta Crystallographica Section C'
_journal_page_first
;
;
_journal_paper_doi 10.1107/S2053229618008914
_journal_volume 74
_journal_year 2018
_chemical_formula_iupac '(N1 H4)7 [V14 O38 (N O3)], 6C2 H6 O S'
_chemical_formula_moiety '7(N1 H4 +), N1 O41 V14 7-, 6(C2 H6 O S)'
_chemical_formula_sum 'C12 H64 N8 O47 S6 V14'
_chemical_formula_weight 1978.23
_chemical_name_systematic
;
Heptaammonium nitratotetradecavanadate dimethyl sulfoxide hexasolvate
;
_space_group_crystal_system monoclinic
_space_group_IT_number 15
_space_group_name_Hall '-C 2yc'
_space_group_name_H-M_alt 'C 1 2/c 1'
_symmetry_space_group_name_Hall '-C 2yc'
_symmetry_space_group_name_H-M 'C 1 2/c 1'
_atom_sites_solution_hydrogens mixed
_audit_creation_method SHELXL-2014
_cell_angle_alpha 90
_cell_angle_beta 116.3740(10)
_cell_angle_gamma 90
_cell_formula_units_Z 4
_cell_length_a 19.3923(7)
_cell_length_b 24.9031(9)
_cell_length_c 14.5785(5)
_cell_measurement_reflns_used 9911
_cell_measurement_temperature 90(2)
_cell_measurement_theta_max 72.8422
_cell_measurement_theta_min 3.5496
_cell_volume 6307.6(4)
_computing_cell_refinement
;
SAINT (Bruker, 2015)
;
_computing_data_collection
;
SMART (Bruker, 2015)
;
_computing_data_reduction
;
SAINT (Bruker, 2015)
;
_computing_structure_refinement
;
SHELXL2014 (Sheldrick, 2015b)
;
_computing_structure_solution
;
SHELXT (Sheldrick, 2015a)
;
_diffrn_ambient_temperature 90(2)
_diffrn_detector_area_resol_mean 10.4167
_diffrn_measured_fraction_theta_full 0.998
_diffrn_measured_fraction_theta_max 0.993
_diffrn_measurement_device_type 'Bruker D8 goniometer'
_diffrn_measurement_method 'omega scans'
_diffrn_radiation_type CuK\a
_diffrn_radiation_wavelength 1.54178
_diffrn_reflns_av_R_equivalents 0.0648
_diffrn_reflns_av_unetI/netI 0.0537
_diffrn_reflns_limit_h_max 24
_diffrn_reflns_limit_h_min -22
_diffrn_reflns_limit_k_max 30
_diffrn_reflns_limit_k_min -30
_diffrn_reflns_limit_l_max 17
_diffrn_reflns_limit_l_min -18
_diffrn_reflns_number 24260
_diffrn_reflns_theta_full 67.679
_diffrn_reflns_theta_max 72.870
_diffrn_reflns_theta_min 3.101
_diffrn_source 'sealed tube'
_exptl_absorpt_coefficient_mu 19.381
_exptl_absorpt_correction_T_max 0.64
_exptl_absorpt_correction_T_min 0.32
_exptl_absorpt_correction_type multi-scan
_exptl_absorpt_process_details
;
(SADABS; Bruker, 2015)
;
_exptl_crystal_colour red
_exptl_crystal_density_diffrn 2.083
_exptl_crystal_density_method 'not measured'
_exptl_crystal_description block
_exptl_crystal_F_000 3944
_exptl_crystal_size_max 0.175
_exptl_crystal_size_mid 0.056
_exptl_crystal_size_min 0.025
_refine_diff_density_max 2.467
_refine_diff_density_min -1.055
_refine_ls_extinction_method none
_refine_ls_goodness_of_fit_ref 1.073
_refine_ls_hydrogen_treatment mixed
_refine_ls_matrix_type full
_refine_ls_number_parameters 464
_refine_ls_number_reflns 6245
_refine_ls_number_restraints 14
_refine_ls_restrained_S_all 1.072
_refine_ls_R_factor_all 0.0577
_refine_ls_R_factor_gt 0.0522
_refine_ls_shift/su_max 0.001
_refine_ls_shift/su_mean 0.000
_refine_ls_structure_factor_coef Fsqd
_refine_ls_weighting_details 'w=1/[\s^2^(Fo^2^)+(0.0713P)^2^+26.5076P] where P=(Fo^2^+2Fc^2^)/3'
_refine_ls_weighting_scheme calc
_refine_ls_wR_factor_gt 0.1327
_refine_ls_wR_factor_ref 0.1376
_reflns_number_gt 5607
_reflns_number_total 6245
_reflns_threshold_expression 'I > 2\s(I)'
_cod_data_source_file jr3005sup1.cif
_cod_data_source_block 4
_cod_database_code 2021260
_shelx_space_group_comment
;
The symmetry employed for this shelxl refinement is uniquely defined
by the following loop, which should always be used as a source of
symmetry information in preference to the above space-group names.
They are only intended as comments.
;
_shelxl_version_number 2.014

loop_
_space_group_symop_operation_xyz
'x, y, z'
'-x, y, -z+1/2'
'x+1/2, y+1/2, z'
'-x+1/2, y+1/2, -z+1/2'
'-x, -y, -z'
'x, -y, z-1/2'
'-x+1/2, -y+1/2, -z'
'x+1/2, -y+1/2, z-1/2'

loop_
_atom_site_type_symbol
_atom_site_label
_atom_site_fract_x
_atom_site_fract_y
_atom_site_fract_z
_atom_site_U_iso_or_equiv
_atom_site_adp_type
_atom_site_calc_flag
_atom_site_occupancy
_atom_site_disorder_assembly
_atom_site_disorder_group
C C101 0.3159(3) 0.3072(3) 0.0605(5) 0.0561(15) Uani d 1 . .
H H10A 0.3111 0.2707 0.0821 0.084 Uiso calc 1 . .
H H10B 0.2790 0.3308 0.0696 0.084 Uiso calc 1 . .
H H10C 0.3052 0.3069 -0.0118 0.084 Uiso calc 1 . .
C C102 0.4595(3) 0.2899(2) 0.0828(4) 0.0417(11) Uani d 1 . .
H H10D 0.4602 0.2526 0.1049 0.063 Uiso calc 1 . .
H H10E 0.4328 0.2917 0.0079 0.063 Uiso calc 1 . .
H H10F 0.5124 0.3028 0.1067 0.063 Uiso calc 1 . .
C C201 0.2816(3) 0.5353(3) 0.3433(5) 0.0603(17) Uani d 1 . .
H H20A 0.2304 0.5508 0.3038 0.090 Uiso calc 1 . .
H H20B 0.2765 0.4985 0.3632 0.090 Uiso calc 1 . .
H H20C 0.3101 0.5569 0.4049 0.090 Uiso calc 1 . .
C C202 0.2782(4) 0.4849(2) 0.1758(5) 0.0644(19) Uani d 1 . .
H H20D 0.2276 0.4994 0.1295 0.097 Uiso calc 1 . .
H H20E 0.3058 0.4745 0.1363 0.097 Uiso calc 1 . .
H H20F 0.2715 0.4533 0.2113 0.097 Uiso calc 1 . .
C C301 0.5296(4) 1.1335(2) 0.3742(5) 0.0490(13) Uani d 1 . .
H H30A 0.5385 1.1587 0.3290 0.073 Uiso calc 1 . .
H H30B 0.4743 1.1263 0.3469 0.073 Uiso calc 1 . .
H H30C 0.5484 1.1493 0.4427 0.073 Uiso calc 1 . .
C C302 0.6745(4) 1.0962(4) 0.4612(6) 0.086(3) Uani d 1 . .
H H30D 0.6913 1.1199 0.4214 0.129 Uiso calc 1 . .
H H30E 0.6744 1.1161 0.5191 0.129 Uiso calc 1 . .
H H30F 0.7098 1.0656 0.4868 0.129 Uiso calc 1 . .
N N1 0.5548(2) 0.74974(15) 0.4071(3) 0.0274(7) Uani d 1 . .
N N2 0.4757(3) 0.9443(2) 0.3871(3) 0.0419(10) Uani d 1 . .
N N3 0.5046(2) 0.57496(15) 0.5062(3) 0.0283(7) Uani d 1 . .
N N4 0.5000 0.4622(3) 0.2500 0.0467(15) Uani d 1 . .
O O1 0.90631(19) 0.69409(13) 0.9141(2) 0.0367(7) Uani d 1 . .
O O2 0.87044(19) 0.54839(13) 0.6644(2) 0.0352(7) Uani d 1 . .
O O3 0.86960(18) 0.57370(12) 0.3869(2) 0.0333(7) Uani d 1 . .
O O4 0.6582(2) 0.80429(14) 0.8013(3) 0.0380(7) Uani d 1 . .
O O5 0.62811(18) 0.61269(12) 0.6961(2) 0.0310(6) Uani d 1 . .
O O6 0.62730(18) 0.55657(12) 0.4347(3) 0.0344(7) Uani d 1 . .
O O7 0.60536(18) 0.65166(13) 0.1488(2) 0.0340(7) Uani d 1 . .
O O8 0.89874(16) 0.75564(12) 0.7546(2) 0.0287(6) Uani d 1 . .
O O9 0.90382(17) 0.62897(12) 0.5638(2) 0.0298(6) Uani d 1 . .
O O10 0.87858(18) 0.64925(13) 0.7290(2) 0.0332(7) Uani d 1 . .
O O11 0.76996(16) 0.60089(12) 0.4722(2) 0.0265(6) Uani d 1 . .
O O12 0.78633(17) 0.76324(12) 0.7863(2) 0.0278(6) Uani d 1 . .
O O13 0.76742(18) 0.66031(12) 0.7779(2) 0.0306(6) Uani d 1 . .
O O14 0.75892(16) 0.65484(11) 0.3061(2) 0.0262(6) Uani d 1 . .
O O15 0.73774(17) 0.60987(12) 0.6126(2) 0.0284(6) Uani d 1 . .
O O16 0.64799(17) 0.71894(12) 0.6797(3) 0.0324(7) Uani d 1 . .
O O17 0.64201(16) 0.65165(13) 0.3519(2) 0.0317(7) Uani d 1 . .
O O18 0.61448(17) 0.65276(11) 0.5163(2) 0.0275(6) Uani d 1 . .
O O19 0.60790(17) 0.81703(12) 0.5968(2) 0.0305(6) Uani d 1 . .
O O101 0.4124(2) 0.38740(13) 0.0969(3) 0.0368(7) Uani d 1 . .
O O201 0.41004(19) 0.50976(13) 0.3374(3) 0.0394(7) Uani d 1 . .
O O301 0.5621(3) 1.03701(16) 0.4524(3) 0.0544(10) Uani d 1 . .
S S101 0.41029(7) 0.33103(5) 0.13547(8) 0.0332(2) Uani d 1 . .
S S201 0.33194(7) 0.53467(4) 0.26748(9) 0.0383(3) Uani d 1 . .
S S301 0.57964(8) 1.07230(6) 0.38166(11) 0.0477(3) Uani d 1 . .
V V1 0.84840(4) 0.70103(3) 0.79648(5) 0.02557(17) Uani d 1 . .
V V2 0.83987(4) 0.60764(3) 0.62123(5) 0.02597(18) Uani d 1 . .
V V3 0.84201(4) 0.62556(3) 0.42602(5) 0.02467(17) Uani d 1 . .
V V4 0.68084(4) 0.78623(3) 0.71250(5) 0.02388(17) Uani d 1 . .
V V5 0.67594(4) 0.65262(3) 0.66017(5) 0.02548(18) Uani d 1 . .
V V6 0.67051(4) 0.61344(3) 0.46614(5) 0.02427(17) Uani d 1 . .
V V7 0.65552(4) 0.68437(3) 0.25099(5) 0.02345(17) Uani d 1 . .
N N1A 0.7500 0.7500 0.5000 0.0343(12) Uani d 1 . .
O O1A 0.7363(6) 0.7457(6) 0.5748(9) 0.070(3) Uani d 0.5 A 1
O O2A 0.7892(6) 0.7173(6) 0.4880(14) 0.085(4) Uani d 0.5 A 1
O O3A 0.7310(7) 0.7904(4) 0.4461(10) 0.081(3) Uani d 0.5 A 2
H H1 0.572(3) 0.7217(17) 0.447(4) 0.049(17) Uiso d 1 . .
H H2 0.577(4) 0.764(3) 0.373(5) 0.059(19) Uiso d 1 . .
H H3 0.5060(14) 0.743(2) 0.369(3) 0.035(14) Uiso d 1 . .
H H4 0.566(4) 0.772(3) 0.459(4) 0.07(2) Uiso d 1 . .
H H5 0.507(4) 0.916(2) 0.408(6) 0.08(3) Uiso d 1 . .
H H6 0.455(3) 0.944(2) 0.431(3) 0.040(15) Uiso d 1 . .
H H7 0.504(3) 0.9734(16) 0.397(5) 0.053(19) Uiso d 1 . .
H H8 0.444(4) 0.953(3) 0.323(2) 0.08(2) Uiso d 1 . .
H H9 0.535(3) 0.600(2) 0.501(6) 0.07(2) Uiso d 1 . .
H H10 0.536(2) 0.5509(17) 0.548(3) 0.033(13) Uiso d 1 . .
H H11 0.477(3) 0.560(2) 0.447(3) 0.052(17) Uiso d 1 . .
H H12 0.470(3) 0.588(2) 0.523(4) 0.045(16) Uiso d 1 . .
H H13 0.477(4) 0.486(2) 0.273(5) 0.07(2) Uiso d 1 . .
H H14 0.468(3) 0.441(2) 0.203(3) 0.046(16) Uiso d 1 . .

loop_
_atom_site_aniso_label
_atom_site_aniso_U_11
_atom_site_aniso_U_22
_atom_site_aniso_U_33
_atom_site_aniso_U_12
_atom_site_aniso_U_13
_atom_site_aniso_U_23
C101 0.034(3) 0.074(4) 0.052(3) -0.012(3) 0.012(3) 0.010(3)
C102 0.051(3) 0.039(3) 0.038(3) 0.002(2) 0.022(2) -0.005(2)
C201 0.036(3) 0.092(5) 0.052(4) 0.002(3) 0.019(3) 0.015(3)
C202 0.049(3) 0.039(3) 0.060(4) 0.000(3) -0.017(3) -0.010(3)
C301 0.058(3) 0.044(3) 0.051(3) 0.006(2) 0.030(3) -0.006(2)
C302 0.054(4) 0.134(8) 0.073(5) 0.004(4) 0.031(4) 0.041(5)
N1 0.0177(16) 0.0314(18) 0.0276(19) 0.0006(15) 0.0051(15) -0.0031(15)
N2 0.035(2) 0.059(3) 0.031(2) 0.008(2) 0.014(2) -0.002(2)
N3 0.0256(18) 0.0283(18) 0.031(2) 0.0001(15) 0.0124(16) -0.0016(15)
N4 0.069(5) 0.037(3) 0.037(4) 0.000 0.027(4) 0.000
O1 0.0374(17) 0.0406(17) 0.0241(16) -0.0015(14) 0.0064(14) 0.0002(13)
O2 0.0380(17) 0.0327(16) 0.0325(17) 0.0094(13) 0.0135(15) 0.0064(13)
O3 0.0351(17) 0.0328(16) 0.0340(17) 0.0043(13) 0.0171(14) -0.0033(13)
O4 0.0396(18) 0.0493(19) 0.0343(18) 0.0060(15) 0.0248(16) -0.0016(14)
O5 0.0326(16) 0.0301(15) 0.0311(16) -0.0040(12) 0.0149(14) 0.0002(12)
O6 0.0346(17) 0.0319(15) 0.0407(18) -0.0085(13) 0.0204(15) -0.0049(13)
O7 0.0346(17) 0.0369(16) 0.0201(15) -0.0053(13) 0.0027(13) -0.0004(12)
O8 0.0228(14) 0.0325(15) 0.0301(15) 0.0040(12) 0.0112(12) 0.0039(12)
O9 0.0233(14) 0.0370(16) 0.0270(15) -0.0001(12) 0.0094(12) 0.0002(12)
O10 0.0280(15) 0.0395(17) 0.0276(16) 0.0011(13) 0.0082(13) -0.0065(13)
O11 0.0252(14) 0.0305(14) 0.0238(14) 0.0009(12) 0.0108(12) 0.0013(11)
O12 0.0262(14) 0.0301(14) 0.0283(15) 0.0012(12) 0.0130(12) 0.0010(12)
O13 0.0322(16) 0.0316(15) 0.0284(16) 0.0013(12) 0.0140(13) 0.0006(12)
O14 0.0249(14) 0.0275(14) 0.0260(15) -0.0007(11) 0.0111(12) 0.0009(11)
O15 0.0261(15) 0.0333(15) 0.0258(15) 0.0031(12) 0.0116(13) 0.0008(12)
O16 0.0273(15) 0.0249(14) 0.0464(19) -0.0041(12) 0.0177(15) -0.0054(13)
O17 0.0206(14) 0.0474(18) 0.0255(15) 0.0048(13) 0.0089(12) 0.0108(13)
O18 0.0277(15) 0.0281(14) 0.0283(15) 0.0026(12) 0.0138(13) 0.0032(11)
O19 0.0256(15) 0.0325(15) 0.0336(17) -0.0008(12) 0.0134(13) 0.0010(12)
O101 0.050(2) 0.0317(16) 0.0411(19) -0.0010(14) 0.0317(17) -0.0001(13)
O201 0.0375(18) 0.0341(17) 0.0335(17) -0.0029(14) 0.0040(15) -0.0082(13)
O301 0.075(3) 0.052(2) 0.054(2) 0.002(2) 0.045(2) -0.0025(18)
S101 0.0355(6) 0.0392(6) 0.0282(5) -0.0030(5) 0.0172(5) 0.0017(4)
S201 0.0415(6) 0.0276(5) 0.0362(6) -0.0030(4) 0.0085(5) -0.0017(4)
S301 0.0570(8) 0.0513(7) 0.0468(7) 0.0111(6) 0.0340(7) 0.0053(6)
V1 0.0226(4) 0.0298(4) 0.0205(4) 0.0003(3) 0.0062(3) 0.0003(3)
V2 0.0256(4) 0.0275(4) 0.0227(4) 0.0054(3) 0.0088(3) 0.0030(3)
V3 0.0219(3) 0.0277(3) 0.0241(4) 0.0025(3) 0.0100(3) 0.0004(3)
V4 0.0232(3) 0.0276(3) 0.0246(4) 0.0002(3) 0.0140(3) -0.0011(3)
V5 0.0260(4) 0.0246(3) 0.0287(4) -0.0025(3) 0.0147(3) -0.0020(3)
V6 0.0235(4) 0.0257(3) 0.0245(4) -0.0018(3) 0.0114(3) 0.0013(3)
V7 0.0219(3) 0.0267(3) 0.0186(3) -0.0004(3) 0.0062(3) 0.0015(3)
N1A 0.018(2) 0.036(3) 0.044(3) 0.001(2) 0.009(2) -0.009(3)
O1A 0.053(6) 0.098(8) 0.074(7) -0.030(6) 0.043(6) -0.041(6)
O2A 0.043(5) 0.087(9) 0.124(12) -0.001(5) 0.035(7) -0.057(9)
O3A 0.056(6) 0.053(6) 0.082(8) -0.005(5) -0.015(6) -0.014(6)

loop_
_atom_type_symbol
_atom_type_description
_atom_type_scat_dispersion_real
_atom_type_scat_dispersion_imag
_atom_type_scat_source
C C 0.0181 0.0091 'International Tables Vol C Tables 4.2.6.8 and 6.1.1.4'
H H 0.0000 0.0000 'International Tables Vol C Tables 4.2.6.8 and 6.1.1.4'
N N 0.0311 0.0180 'International Tables Vol C Tables 4.2.6.8 and 6.1.1.4'
O O 0.0492 0.0322 'International Tables Vol C Tables 4.2.6.8 and 6.1.1.4'
S S 0.3331 0.5567 'International Tables Vol C Tables 4.2.6.8 and 6.1.1.4'
V V 0.0687 2.1097 'International Tables Vol C Tables 4.2.6.8 and 6.1.1.4'

loop_
_geom_angle_atom_site_label_1
_geom_angle_atom_site_label_2
_geom_angle_atom_site_label_3
_geom_angle_site_symmetry_1
_geom_angle_site_symmetry_3
_geom_angle
S101 C101 H10A . . 109.5
S101 C101 H10B . . 109.5
H10A C101 H10B . . 109.5
S101 C101 H10C . . 109.5
H10A C101 H10C . . 109.5
H10B C101 H10C . . 109.5
S101 C102 H10D . . 109.5
S101 C102 H10E . . 109.5
H10D C102 H10E . . 109.5
S101 C102 H10F . . 109.5
H10D C102 H10F . . 109.5
H10E C102 H10F . . 109.5
S201 C201 H20A . . 109.5
S201 C201 H20B . . 109.5
H20A C201 H20B . . 109.5
S201 C201 H20C . . 109.5
H20A C201 H20C . . 109.5
H20B C201 H20C . . 109.5
S201 C202 H20D . . 109.5
S201 C202 H20E . . 109.5
H20D C202 H20E . . 109.5
S201 C202 H20F . . 109.5
H20D C202 H20F . . 109.5
H20E C202 H20F . . 109.5
S301 C301 H30A . . 109.5
S301 C301 H30B . . 109.5
H30A C301 H30B . . 109.5
S301 C301 H30C . . 109.5
H30A C301 H30C . . 109.5
H30B C301 H30C . . 109.5
S301 C302 H30D . . 109.5
S301 C302 H30E . . 109.5
H30D C302 H30E . . 109.5
S301 C302 H30F . . 109.5
H30D C302 H30F . . 109.5
H30E C302 H30F . . 109.5
H1 N1 H2 . . 125(6)
H1 N1 H3 . . 105(5)
H2 N1 H3 . . 112(6)
H1 N1 H4 . . 93(6)
H2 N1 H4 . . 104(7)
H3 N1 H4 . . 117(6)
H5 N2 H6 . . 102(6)
H5 N2 H7 . . 109(7)
H6 N2 H7 . . 109(6)
H5 N2 H8 . . 126(7)
H6 N2 H8 . . 116(6)
H7 N2 H8 . . 95(6)
H9 N3 H10 . . 105(6)
H9 N3 H11 . . 112(6)
H10 N3 H11 . . 109(5)
H9 N3 H12 . . 112(6)
H10 N3 H12 . . 116(5)
H11 N3 H12 . . 102(5)
H13 N4 H14 . . 114(6)
V7 O8 V1 7_666 . 103.35(13)
V3 O9 V2 . . 103.83(15)
V2 O10 V1 . . 140.61(19)
V3 O11 V6 . . 144.42(17)
V3 O11 V2 . . 96.18(13)
V6 O11 V2 . . 102.69(13)
V1 O12 V4 . . 138.92(17)
V1 O12 V7 . 7_666 98.07(13)
V4 O12 V7 . 7_666 104.31(14)
V1 O13 V5 . . 127.96(17)
V3 O14 V7 . . 144.63(16)
V3 O14 V4 . 7_666 95.70(13)
V7 O14 V4 . 7_666 103.15(13)
V2 O15 V5 . . 140.29(17)
V2 O15 V6 . . 103.94(13)
V5 O15 V6 . . 98.48(13)
V4 O16 V5 . . 143.98(18)
V6 O17 V7 . . 155.45(18)
V6 O18 V5 . . 104.28(14)
V4 O19 V3 . 7_666 103.86(15)
O101 S101 C101 . . 105.8(3)
O101 S101 C102 . . 105.3(2)
C101 S101 C102 . . 98.4(3)
O201 S201 C201 . . 104.2(3)
O201 S201 C202 . . 107.1(2)
C201 S201 C202 . . 100.0(4)
O301 S301 C301 . . 105.0(2)
O301 S301 C302 . . 103.4(3)
C301 S301 C302 . . 97.5(4)
O1 V1 O13 . . 104.71(16)
O1 V1 O10 . . 104.90(16)
O13 V1 O10 . . 89.34(14)
O1 V1 O8 . . 101.82(16)
O13 V1 O8 . . 152.72(14)
O10 V1 O8 . . 89.93(14)
O1 V1 O12 . . 106.78(16)
O13 V1 O12 . . 88.15(13)
O10 V1 O12 . . 147.80(14)
O8 V1 O12 . . 78.17(12)
O1 V1 V7 . 7_666 107.03(13)
O13 V1 V7 . 7_666 126.05(10)
O10 V1 V7 . 7_666 121.99(11)
O8 V1 V7 . 7_666 36.91(9)
O12 V1 V7 . 7_666 41.30(9)
O2 V2 O10 . . 104.81(16)
O2 V2 O9 . . 103.57(15)
O10 V2 O9 . . 97.43(14)
O2 V2 O15 . . 103.96(15)
O10 V2 O15 . . 93.46(14)
O9 V2 O15 . . 146.61(13)
O2 V2 O11 . . 107.62(15)
O10 V2 O11 . . 147.38(14)
O9 V2 O11 . . 78.44(12)
O15 V2 O11 . . 75.50(12)
O2 V2 V3 . . 111.17(12)
O10 V2 V3 . . 127.08(11)
O9 V2 V3 . . 37.74(9)
O15 V2 V3 . . 113.17(9)
O11 V2 V3 . . 40.72(8)
O2 V2 V6 . . 114.89(13)
O10 V2 V6 . . 121.91(11)
O9 V2 V6 . . 111.53(10)
O15 V2 V6 . . 38.25(9)
O11 V2 V6 . . 37.77(8)
V3 V2 V6 . . 75.26(2)
O3 V3 O9 . . 105.65(15)
O3 V3 O19 . 7_666 106.05(15)
O9 V3 O19 . 7_666 91.24(14)
O3 V3 O11 . . 106.27(15)
O9 V3 O11 . . 81.50(13)
O19 V3 O11 7_666 . 147.65(13)
O3 V3 O14 . . 105.14(15)
O9 V3 O14 . . 149.21(13)
O19 V3 O14 7_666 . 80.63(13)
O11 V3 O14 . . 89.62(12)
O3 V3 V4 . 7_666 109.76(12)
O9 V3 V4 . 7_666 123.81(10)
O19 V3 V4 7_666 7_666 37.83(10)
O11 V3 V4 . 7_666 125.85(9)
O14 V3 V4 . 7_666 42.81(8)
O3 V3 V2 . . 112.27(12)
O9 V3 V2 . . 38.42(9)
O19 V3 V2 7_666 . 122.42(10)
O11 V3 V2 . . 43.10(9)
O14 V3 V2 . . 125.47(9)
V4 V3 V2 7_666 . 137.77(3)
O4 V4 O16 . . 106.67(17)
O4 V4 O19 . . 104.53(16)
O16 V4 O19 . . 96.30(15)
O4 V4 O12 . . 103.64(15)
O16 V4 O12 . . 91.99(14)
O19 V4 O12 . . 146.87(13)
O4 V4 O14 . 7_666 107.09(16)
O16 V4 O14 . 7_666 145.90(13)
O19 V4 O14 . 7_666 79.78(13)
O12 V4 O14 . 7_666 75.56(12)
O4 V4 V3 . 7_666 109.85(13)
O16 V4 V3 . 7_666 127.15(12)
O19 V4 V3 . 7_666 38.31(9)
O12 V4 V3 . 7_666 114.34(9)
O14 V4 V3 7_666 7_666 41.49(9)
O4 V4 V7 . 7_666 115.22(13)
O16 V4 V7 . 7_666 119.40(10)
O19 V4 V7 . 7_666 112.26(10)
O12 V4 V7 . 7_666 38.14(9)
O14 V4 V7 7_666 7_666 38.14(8)
V3 V4 V7 7_666 7_666 76.38(2)
O5 V5 O16 . . 105.04(15)
O5 V5 O13 . . 102.54(15)
O16 V5 O13 . . 89.44(14)
O5 V5 O18 . . 101.08(15)
O16 V5 O18 . . 95.03(14)
O13 V5 O18 . . 153.90(13)
O5 V5 O15 . . 108.38(14)
O16 V5 O15 . . 146.57(14)
O13 V5 O15 . . 84.21(13)
O18 V5 O15 . . 77.93(12)
O5 V5 V6 . . 109.25(11)
O16 V5 V6 . . 124.77(11)
O13 V5 V6 . . 122.34(10)
O18 V5 V6 . . 37.17(9)
O15 V5 V6 . . 40.77(9)
O6 V6 O17 . . 107.40(16)
O6 V6 O18 . . 104.91(14)
O17 V6 O18 . . 95.45(13)
O6 V6 O11 . . 104.86(14)
O17 V6 O11 . . 91.03(13)
O18 V6 O11 . . 145.99(13)
O6 V6 O15 . . 106.43(15)
O17 V6 O15 . . 145.96(14)
O18 V6 O15 . . 79.29(13)
O11 V6 O15 . . 76.84(12)
O6 V6 V5 . . 110.92(12)
O17 V6 V5 . . 125.78(11)
O18 V6 V5 . . 38.55(9)
O11 V6 V5 . . 113.78(9)
O15 V6 V5 . . 40.75(8)
O6 V6 V2 . . 115.03(13)
O17 V6 V2 . . 120.20(10)
O18 V6 V2 . . 111.22(10)
O11 V6 V2 . . 39.55(9)
O15 V6 V2 . . 37.81(8)
V5 V6 V2 . . 74.75(2)
O7 V7 O17 . . 106.40(16)
O7 V7 O8 . 7_666 106.19(15)
O17 V7 O8 . 7_666 96.75(14)
O7 V7 O14 . . 106.41(15)
O17 V7 O14 . . 89.35(12)
O8 V7 O14 7_666 . 143.54(13)
O7 V7 O12 . 7_666 105.64(15)
O17 V7 O12 . 7_666 147.31(14)
O8 V7 O12 7_666 7_666 80.33(12)
O14 V7 O12 . 7_666 75.55(12)
O7 V7 V1 . 7_666 109.63(12)
O17 V7 V1 . 7_666 129.51(11)
O8 V7 V1 7_666 7_666 39.74(9)
O14 V7 V1 . 7_666 112.34(9)
O12 V7 V1 7_666 7_666 40.63(8)
O7 V7 V4 . 7_666 116.07(12)
O17 V7 V4 . 7_666 118.80(10)
O8 V7 V4 7_666 7_666 110.34(10)
O14 V7 V4 . 7_666 38.72(8)
O12 V7 V4 7_666 7_666 37.55(9)
V1 V7 V4 7_666 7_666 74.01(2)
O2A N1A O2A 7_666 . 180.0
O3A N1A O3A . 7_666 180.0
O2A N1A O1A 7_666 7_666 118.5(9)
O2A N1A O1A . 7_666 61.5(9)
O2A N1A O1A 7_666 . 61.5(9)
O2A N1A O1A . . 118.5(9)
O1A N1A O1A 7_666 . 180.0
N1A O1A O2A . 7_666 57.0(7)
N1A O2A O1A . 7_666 61.5(8)

loop_
_geom_bond_atom_site_label_1
_geom_bond_atom_site_label_2
_geom_bond_site_symmetry_2
_geom_bond_distance
C101 S101 . 1.767(6)
C101 H10A . 0.9800
C101 H10B . 0.9800
C101 H10C . 0.9800
C102 S101 . 1.789(5)
C102 H10D . 0.9800
C102 H10E . 0.9800
C102 H10F . 0.9800
C201 S201 . 1.770(6)
C201 H20A . 0.9800
C201 H20B . 0.9800
C201 H20C . 0.9800
C202 S201 . 1.781(6)
C202 H20D . 0.9800
C202 H20E . 0.9800
C202 H20F . 0.9800
C301 S301 . 1.785(6)
C301 H30A . 0.9800
C301 H30B . 0.9800
C301 H30C . 0.9800
C302 S301 . 1.785(8)
C302 H30D . 0.9800
C302 H30E . 0.9800
C302 H30F . 0.9800
N1 H1 . 0.88(2)
N1 H2 . 0.86(2)
N1 H3 . 0.87(2)
N1 H4 . 0.88(2)
N2 H5 . 0.88(2)
N2 H6 . 0.89(2)
N2 H7 . 0.88(2)
N2 H8 . 0.88(2)
N3 H9 . 0.88(2)
N3 H10 . 0.88(2)
N3 H11 . 0.88(2)
N3 H12 . 0.87(2)
N4 H13 . 0.89(2)
N4 H14 . 0.88(2)
O1 V1 . 1.588(3)
O2 V2 . 1.610(3)
O3 V3 . 1.597(3)
O4 V4 . 1.604(3)
O5 V5 . 1.598(3)
O6 V6 . 1.605(3)
O7 V7 . 1.594(3)
O8 V7 7_666 1.808(3)
O8 V1 . 1.925(3)
O9 V3 . 1.828(3)
O9 V2 . 1.856(3)
O10 V2 . 1.749(3)
O10 V1 . 1.867(3)
O11 V3 . 1.902(3)
O11 V6 . 1.917(3)
O11 V2 . 1.993(3)
O12 V1 . 1.927(3)
O12 V4 . 1.927(3)
O12 V7 7_666 1.953(3)
O13 V1 . 1.786(3)
O13 V5 . 1.851(3)
O14 V3 . 1.919(3)
O14 V7 . 1.943(3)
O14 V4 7_666 1.968(3)
O15 V2 . 1.929(3)
O15 V5 . 1.947(3)
O15 V6 . 1.947(3)
O16 V4 . 1.781(3)
O16 V5 . 1.800(3)
O17 V6 . 1.780(3)
O17 V7 . 1.799(3)
O18 V6 . 1.839(3)
O18 V5 . 1.897(3)
O19 V4 . 1.820(3)
O19 V3 7_666 1.840(3)
O101 S101 . 1.519(3)
O201 S201 . 1.532(4)
O301 S301 . 1.504(4)
V1 V7 7_666 2.9297(10)
V2 V3 . 2.8992(10)
V2 V6 . 3.0531(10)
V3 O19 7_666 1.840(3)
V3 V4 7_666 2.8816(10)
V4 O14 7_666 1.968(3)
V4 V3 7_666 2.8817(10)
V4 V7 7_666 3.0642(9)
V5 V6 . 2.9497(10)
V7 O8 7_666 1.808(3)
V7 O12 7_666 1.953(3)
V7 V1 7_666 2.9296(10)
V7 V4 7_666 3.0642(9)
N1A O2A 7_666 1.180(9)
N1A O2A . 1.180(9)
N1A O3A . 1.228(12)
N1A O3A 7_666 1.228(12)
N1A O1A 7_666 1.236(10)
N1A O1A . 1.236(10)
O1A O2A 7_666 1.236(19)
O2A O1A 7_666 1.236(19)

_cod_database_fobs_code 2021260
